data_7057190
loop_
_publ_author_name
'Yu, Ya-Dong'
'Meng, Ling-Bin'
'Chen, Qiu-Cheng'
'Chen, Guang-Hui'
'Huang, Xiao-Chun'

_publ_section_title
;
 Substituent regulated photoluminescent thermochromism in a rare type of
 octahedral Cu4I4 clusters
;
_journal_issue 11
_journal_name_full 'New Journal of Chemistry'
_journal_page_first 8426
_journal_paper_doi 10.1039/C8NJ00505B
_journal_volume 42
_journal_year 2018
_chemical_formula_sum 'C56 H46 Cu4 I4 N6 O2'
_chemical_formula_weight 1596.75
_chemical_name_systematic 5
_space_group_IT_number 2
_space_group_name_Hall '-P 1'
_space_group_name_H-M_alt 'P -1'
_symmetry_cell_setting triclinic
_symmetry_space_group_name_Hall '-P 1'
_symmetry_space_group_name_H-M 'P -1'
_atom_sites_solution_hydrogens geom
_atom_sites_solution_primary direct
_atom_sites_solution_secondary difmap
_audit_creation_method SHELXL-97
_audit_update_record
;
2017-01-01 deposited with the CCDC.
2018-03-20 downloaded from the CCDC.
;
_cell_angle_alpha 98.411(3)
_cell_angle_beta 92.127(4)
_cell_angle_gamma 99.493(3)
_cell_formula_units_Z 1
_cell_length_a 8.5250(4)
_cell_length_b 9.6093(4)
_cell_length_c 17.1221(7)
_cell_measurement_reflns_used 3728
_cell_measurement_temperature 293(2)
_cell_measurement_theta_max 26.8350
_cell_measurement_theta_min 3.8970
_cell_volume 1365.84(10)
_computing_structure_refinement 'SHELXL-97 (Sheldrick, 1997)'
_computing_structure_solution 'SHELXS-97 (Sheldrick, 1990)'
_diffrn_ambient_temperature 293(2)
_diffrn_measured_fraction_theta_full 0.998
_diffrn_measured_fraction_theta_max 0.998
_diffrn_measurement_device_type 'Xcalibur, Atlas, Gemini'
_diffrn_measurement_method 'phi and omega scans'
_diffrn_radiation_monochromator graphite
_diffrn_radiation_source 'Enhance (Mo) X-ray Source'
_diffrn_radiation_type MoK\a
_diffrn_radiation_wavelength 0.71073
_diffrn_reflns_av_R_equivalents 0.0328
_diffrn_reflns_av_sigmaI/netI 0.0544
_diffrn_reflns_limit_h_max 10
_diffrn_reflns_limit_h_min -9
_diffrn_reflns_limit_k_max 11
_diffrn_reflns_limit_k_min -11
_diffrn_reflns_limit_l_max 20
_diffrn_reflns_limit_l_min -17
_diffrn_reflns_number 9674
_diffrn_reflns_theta_full 25.00
_diffrn_reflns_theta_max 25.00
_diffrn_reflns_theta_min 3.31
_diffrn_standards_decay_% 'not available'
_diffrn_standards_interval_count 'not available'
_diffrn_standards_interval_time 'not available'
_diffrn_standards_number 'not available'
_exptl_absorpt_coefficient_mu 3.843
_exptl_absorpt_correction_T_max 0.5136
_exptl_absorpt_correction_T_min 0.2063
_exptl_absorpt_correction_type multi-scan
_exptl_absorpt_process_details
; 
CrysAlisPro, Oxford Diffraction Ltd., 
Version 1.171.34.44 (release 25-10-2010 CrysAlis171 .NET) 
Empirical absorption correction using spherical harmonics, 
implemented in SCALE3 ABSPACK scaling algorithm. 
;
_exptl_crystal_colour 'dark yellow'
_exptl_crystal_density_diffrn 1.941
_exptl_crystal_density_method 'not measured'
_exptl_crystal_description sheet
_exptl_crystal_F_000 768
_exptl_crystal_preparation ', Luminescent'
_exptl_crystal_recrystallization_method 'Re-crystallisation from solvent'
_exptl_crystal_size_max 0.60
_exptl_crystal_size_mid 0.40
_exptl_crystal_size_min 0.20
_refine_diff_density_max 0.942
_refine_diff_density_min -1.568
_refine_diff_density_rms 0.138
_refine_ls_extinction_method none
_refine_ls_goodness_of_fit_ref 1.032
_refine_ls_hydrogen_treatment mixed
_refine_ls_matrix_type full
_refine_ls_number_parameters 334
_refine_ls_number_reflns 4803
_refine_ls_number_restraints 12
_refine_ls_restrained_S_all 1.031
_refine_ls_R_factor_all 0.0647
_refine_ls_R_factor_gt 0.0458
_refine_ls_shift/su_max 0.000
_refine_ls_shift/su_mean 0.000
_refine_ls_structure_factor_coef Fsqd
_refine_ls_weighting_details 'calc w=1/[\s^2^(Fo^2^)+(0.0729P)^2^+0.9823P] where P=(Fo^2^+2Fc^2^)/3'
_refine_ls_weighting_scheme calc
_refine_ls_wR_factor_gt 0.1210
_refine_ls_wR_factor_ref 0.1349
_reflns_number_gt 3643
_reflns_number_total 4803
_reflns_threshold_expression >2sigma(I)
_cod_data_source_file c8nj00505b2.cif
_cod_data_source_block 1_CCDC2
_cod_depositor_comments 'Adding full bibliography for 7057188--7057196.cif.'
_cod_original_sg_symbol_H-M p-1
_cod_database_code 7057190

loop_
_symmetry_equiv_pos_as_xyz
'x, y, z'
'-x, -y, -z'

loop_
_atom_site_label
_atom_site_type_symbol
_atom_site_fract_x
_atom_site_fract_y
_atom_site_fract_z
_atom_site_U_iso_or_equiv
_atom_site_adp_type
_atom_site_occupancy
_atom_site_symmetry_multiplicity
_atom_site_calc_flag
_atom_site_refinement_flags
_atom_site_disorder_assembly
_atom_site_disorder_group
Cu1 Cu 0.42744(15) 0.62985(11) 0.08654(8) 0.0734(4) Uani 1 1 d . . .
Cu2 Cu 0.35691(13) 0.36199(10) 0.04010(7) 0.0580(3) Uani 1 1 d . . .
I1 I 0.66919(5) 0.46396(4) 0.08817(3) 0.03805(17) Uani 1 1 d . . .
I2 I 0.18845(6) 0.48115(5) 0.14335(3) 0.04555(18) Uani 1 1 d . . .
C1 C 1.0987(11) 1.1791(9) -0.2117(5) 0.058(2) Uani 1 1 d . . .
H1A H 1.1326 1.2803 -0.1974 0.087 Uiso 1 1 calc R . .
H1B H 1.0356 1.1598 -0.2609 0.087 Uiso 1 1 calc R . .
H1C H 1.1905 1.1332 -0.2173 0.087 Uiso 1 1 calc R . .
C2 C 0.9767(9) 1.2124(7) -0.0852(5) 0.0427(18) Uani 1 1 d . . .
H2A H 1.0225 1.3085 -0.0795 0.051 Uiso 1 1 calc R . .
C3 C 0.8817(8) 1.1620(7) -0.0271(5) 0.0410(17) Uani 1 1 d . . .
H3A H 0.8646 1.2246 0.0173 0.049 Uiso 1 1 calc R . .
C4 C 0.8126(8) 1.0185(7) -0.0355(4) 0.0342(16) Uani 1 1 d . . .
C5 C 0.8478(9) 0.9309(7) -0.1016(4) 0.0410(18) Uani 1 1 d . . .
H5A H 0.8060 0.8339 -0.1082 0.049 Uiso 1 1 calc R . .
C6 C 0.9406(9) 0.9813(7) -0.1569(5) 0.0461(19) Uani 1 1 d . . .
H6A H 0.9629 0.9192 -0.2004 0.055 Uiso 1 1 calc R . .
C7 C 0.7116(7) 0.9678(6) 0.0246(4) 0.0284(14) Uani 1 1 d . . .
C8 C 0.6630(8) 1.0504(7) 0.0898(4) 0.0355(16) Uani 1 1 d . . .
H8A H 0.6921 1.1485 0.1053 0.043 Uiso 1 1 calc R . .
C9 C 0.5605(8) 0.9544(7) 0.1273(4) 0.0344(16) Uani 1 1 d . . .
C10 C 0.4745(8) 0.9862(7) 0.1986(4) 0.0350(16) Uani 1 1 d . . .
C11 C 0.4590(9) 1.1255(8) 0.2271(5) 0.048(2) Uani 1 1 d . . .
H11A H 0.5053 1.1995 0.2015 0.058 Uiso 1 1 calc R . .
C12 C 0.3748(11) 1.1556(9) 0.2937(5) 0.063(2) Uani 1 1 d . . .
H12A H 0.3685 1.2499 0.3134 0.075 Uiso 1 1 calc R . .
C13 C 0.3010(12) 1.0476(10) 0.3308(5) 0.068(3) Uani 1 1 d . . .
H13A H 0.2410 1.0677 0.3740 0.081 Uiso 1 1 calc R . .
C14 C 0.3170(11) 0.9094(9) 0.3033(5) 0.062(2) Uani 1 1 d . . .
H14A H 0.2676 0.8358 0.3283 0.075 Uiso 1 1 calc R . .
C15 C 0.4052(10) 0.8781(8) 0.2390(5) 0.054(2) Uani 1 1 d . . .
H15A H 0.4184 0.7844 0.2226 0.065 Uiso 1 1 calc R . .
C16 C 0.0685(11) 1.2912(11) 0.5620(6) 0.072(3) Uani 1 1 d . . .
C17 C 0.2392(11) 1.3362(9) 0.5831(5) 0.055(2) Uani 1 1 d . A .
C18 C 0.2904(12) 1.4044(10) 0.6578(5) 0.064(2) Uani 1 1 d . . .
H18A H 0.2154 1.4266 0.6936 0.077 Uiso 1 1 calc R A .
C19 C 0.4508(13) 1.4411(10) 0.6815(6) 0.072(3) Uani 1 1 d . A .
H19A H 0.4821 1.4873 0.7326 0.086 Uiso 1 1 calc R . .
C20 C 0.5603(12) 1.4104(11) 0.6313(7) 0.074(3) Uani 1 1 d . . .
H20A H 0.6680 1.4364 0.6472 0.089 Uiso 1 1 calc R A .
C21 C 0.5142(13) 1.3405(12) 0.5561(7) 0.085(3) Uani 1 1 d . A .
H21A H 0.5914 1.3176 0.5219 0.102 Uiso 1 1 calc R . .
C22 C 0.3553(12) 1.3035(11) 0.5305(6) 0.072(3) Uani 1 1 d . . .
H22A H 0.3255 1.2577 0.4792 0.086 Uiso 1 1 calc R A .
C23 C 0.0026(10) 1.2652(10) 0.4785(5) 0.062(2) Uani 1 1 d . A .
C24 C -0.1291(12) 1.1600(12) 0.4565(7) 0.083(3) Uani 1 1 d . . .
H24A H -0.1724 1.1038 0.4929 0.099 Uiso 1 1 calc R A .
C25 C -0.1955(15) 1.1389(16) 0.3809(9) 0.104(4) Uani 1 1 d . A .
H25A H -0.2796 1.0639 0.3652 0.125 Uiso 1 1 calc R . .
C26 C -0.1398(15) 1.2269(18) 0.3276(8) 0.108(5) Uani 1 1 d . . .
H26A H -0.1916 1.2173 0.2779 0.129 Uiso 1 1 calc R A .
C27 C -0.0118(14) 1.3251(13) 0.3483(7) 0.084(3) Uani 1 1 d . A .
H27A H 0.0311 1.3801 0.3114 0.101 Uiso 1 1 calc R . .
C28 C 0.0606(12) 1.3481(11) 0.4251(6) 0.073(3) Uani 1 1 d . . .
H28A H 0.1483 1.4202 0.4393 0.087 Uiso 1 1 calc R A .
N1 N 0.6442(7) 0.8296(5) 0.0231(4) 0.0360(13) Uani 1 1 d . . .
N2 N 0.5514(7) 0.8232(5) 0.0846(3) 0.0361(13) Uani 1 1 d . . .
N3 N 1.0018(7) 1.1232(7) -0.1488(4) 0.0443(15) Uani 1 1 d . . .
O1 O -0.015(2) 1.230(2) 0.6115(12) 0.089(6) Uani 0.50 1 d PU A 1
O2 O -0.0298(19) 1.3021(16) 0.6179(9) 0.058(4) Uani 0.50 1 d PU A 2

loop_
_atom_site_aniso_label
_atom_site_aniso_U_11
_atom_site_aniso_U_22
_atom_site_aniso_U_33
_atom_site_aniso_U_23
_atom_site_aniso_U_13
_atom_site_aniso_U_12
Cu1 0.0727(8) 0.0414(6) 0.1019(10) 0.0107(6) 0.0212(7) -0.0050(6)
Cu2 0.0572(6) 0.0361(5) 0.0744(8) -0.0065(5) 0.0154(5) 0.0000(5)
I1 0.0355(3) 0.0293(3) 0.0486(3) 0.0057(2) 0.0012(2) 0.0037(2)
I2 0.0440(3) 0.0382(3) 0.0553(4) 0.0074(2) 0.0154(2) 0.0065(2)
C1 0.061(5) 0.063(5) 0.048(5) 0.020(4) 0.007(4) -0.006(5)
C2 0.044(4) 0.026(3) 0.058(5) 0.009(3) -0.006(4) 0.004(3)
C3 0.035(4) 0.036(4) 0.053(5) 0.007(3) 0.007(3) 0.006(3)
C4 0.031(4) 0.027(3) 0.044(4) 0.008(3) -0.009(3) 0.004(3)
C5 0.050(4) 0.026(3) 0.044(5) 0.003(3) -0.001(3) -0.001(3)
C6 0.053(5) 0.033(4) 0.051(5) 0.008(3) 0.004(4) 0.000(4)
C7 0.026(3) 0.019(3) 0.040(4) 0.010(3) -0.004(3) 0.001(3)
C8 0.040(4) 0.022(3) 0.043(4) 0.005(3) -0.002(3) 0.004(3)
C9 0.033(4) 0.027(3) 0.043(4) 0.009(3) -0.005(3) 0.003(3)
C10 0.031(4) 0.029(3) 0.043(4) 0.005(3) -0.002(3) -0.001(3)
C11 0.052(5) 0.037(4) 0.052(5) -0.001(3) 0.009(4) -0.002(4)
C12 0.070(6) 0.044(5) 0.067(6) -0.008(4) 0.015(5) 0.003(5)
C13 0.074(6) 0.068(6) 0.055(6) -0.005(5) 0.022(5) 0.002(5)
C14 0.078(6) 0.048(5) 0.058(6) 0.015(4) 0.018(5) -0.004(5)
C15 0.067(6) 0.037(4) 0.057(5) 0.010(4) 0.017(4) 0.005(4)
C16 0.061(6) 0.088(7) 0.065(6) 0.022(5) 0.013(5) 0.000(6)
C17 0.067(6) 0.061(5) 0.037(5) 0.016(4) 0.007(4) 0.003(5)
C18 0.073(6) 0.074(6) 0.046(5) 0.022(4) 0.014(5) 0.004(5)
C19 0.092(8) 0.065(6) 0.052(6) 0.017(5) -0.011(5) -0.011(6)
C20 0.061(6) 0.084(7) 0.077(7) 0.026(6) -0.008(5) 0.004(5)
C21 0.071(7) 0.106(9) 0.079(8) 0.007(6) 0.024(6) 0.021(6)
C22 0.068(6) 0.085(7) 0.054(6) -0.001(5) -0.004(5) 0.003(6)
C23 0.051(5) 0.079(6) 0.055(6) 0.005(5) 0.008(4) 0.007(5)
C24 0.057(6) 0.099(8) 0.085(8) 0.011(6) 0.000(6) -0.007(6)
C25 0.073(8) 0.128(11) 0.097(10) -0.021(9) -0.003(7) 0.011(8)
C26 0.070(8) 0.175(14) 0.070(8) -0.022(9) -0.017(6) 0.042(9)
C27 0.076(7) 0.119(9) 0.065(7) 0.024(6) 0.004(6) 0.034(7)
C28 0.066(6) 0.088(7) 0.064(7) 0.017(5) 0.010(5) 0.008(6)
N1 0.032(3) 0.023(3) 0.050(4) 0.001(2) 0.003(3) 0.003(2)
N2 0.033(3) 0.026(3) 0.046(4) 0.004(2) 0.001(3) -0.002(2)
N3 0.040(4) 0.049(4) 0.044(4) 0.015(3) 0.000(3) 0.000(3)
O1 0.082(9) 0.099(10) 0.086(9) 0.024(8) 0.017(7) 0.001(8)
O2 0.057(7) 0.067(7) 0.049(6) 0.017(6) 0.015(5) 0.001(6)

loop_
_atom_type_symbol
_atom_type_description
_atom_type_scat_dispersion_real
_atom_type_scat_dispersion_imag
_atom_type_scat_source
C C 0.0033 0.0016 'International Tables Vol C Tables 4.2.6.8 and 6.1.1.4'
H H 0.0000 0.0000 'International Tables Vol C Tables 4.2.6.8 and 6.1.1.4'
N N 0.0061 0.0033 'International Tables Vol C Tables 4.2.6.8 and 6.1.1.4'
O O 0.0106 0.0060 'International Tables Vol C Tables 4.2.6.8 and 6.1.1.4'
Cu Cu 0.3201 1.2651 'International Tables Vol C Tables 4.2.6.8 and 6.1.1.4'
I I -0.4742 1.8119 'International Tables Vol C Tables 4.2.6.8 and 6.1.1.4'

loop_
_geom_angle_atom_site_label_1
_geom_angle_atom_site_label_2
_geom_angle_atom_site_label_3
_geom_angle
_geom_angle_site_symmetry_1
_geom_angle_site_symmetry_3
N2 Cu1 Cu2 153.56(18) . .
N2 Cu1 I2 146.16(17) . .
Cu2 Cu1 I2 60.17(3) . .
N2 Cu1 I1 101.92(18) . .
Cu2 Cu1 I1 61.17(4) . .
I2 Cu1 I1 104.18(4) . .
N2 Cu1 Cu2 66.85(17) . 2_665
Cu2 Cu1 Cu2 86.86(5) . 2_665
I2 Cu1 Cu2 145.63(5) . 2_665
I1 Cu1 Cu2 62.78(4) . 2_665
N2 Cu1 I1 100.62(18) . 2_665
Cu2 Cu1 I1 63.62(4) . 2_665
I2 Cu1 I1 98.27(4) . 2_665
I1 Cu1 I1 94.83(4) . 2_665
Cu2 Cu1 I1 54.78(3) 2_665 2_665
N1 Cu2 Cu1 160.26(16) 2_665 .
N1 Cu2 I2 138.44(16) 2_665 .
Cu1 Cu2 I2 60.88(3) . .
N1 Cu2 I1 105.17(17) 2_665 .
Cu1 Cu2 I1 64.17(4) . .
I2 Cu2 I1 106.84(4) . .
N1 Cu2 Cu1 67.11(16) 2_665 2_665
Cu1 Cu2 Cu1 93.14(5) . 2_665
I2 Cu2 Cu1 152.30(5) . 2_665
I1 Cu2 Cu1 65.24(4) . 2_665
N1 Cu2 I1 100.74(18) 2_665 2_665
Cu1 Cu2 I1 66.28(4) . 2_665
I2 Cu2 I1 100.36(4) . 2_665
I1 Cu2 I1 97.94(3) . 2_665
Cu1 Cu2 I1 57.15(3) 2_665 2_665
Cu2 I1 Cu1 54.67(3) . .
Cu2 I1 Cu2 82.06(3) . 2_665
Cu1 I1 Cu2 60.06(3) . 2_665
Cu2 I1 Cu1 59.98(3) . 2_665
Cu1 I1 Cu1 85.17(4) . 2_665
Cu2 I1 Cu1 50.09(3) 2_665 2_665
Cu2 I2 Cu1 58.95(3) . .
N3 C2 C3 120.1(6) . .
C4 C3 C2 120.2(7) . .
C5 C4 C3 116.7(6) . .
C5 C4 C7 123.5(6) . .
C3 C4 C7 119.7(6) . .
C6 C5 C4 122.2(6) . .
C5 C6 N3 119.9(7) . .
N1 C7 C8 109.2(6) . .
N1 C7 C4 124.0(6) . .
C8 C7 C4 126.8(6) . .
C7 C8 C9 105.4(5) . .
N2 C9 C8 107.4(6) . .
N2 C9 C10 124.7(6) . .
C8 C9 C10 127.9(6) . .
C11 C10 C15 118.2(7) . .
C11 C10 C9 120.4(6) . .
C15 C10 C9 121.4(6) . .
C12 C11 C10 120.5(7) . .
C11 C12 C13 120.7(8) . .
C12 C13 C14 119.1(8) . .
C15 C14 C13 121.0(7) . .
C14 C15 C10 120.4(7) . .
O1 C16 O2 32.2(9) . .
O1 C16 C23 116.9(12) . .
O2 C16 C23 118.3(11) . .
O1 C16 C17 117.2(13) . .
O2 C16 C17 118.2(11) . .
C23 C16 C17 122.0(8) . .
C18 C17 C22 117.8(9) . .
C18 C17 C16 120.0(8) . .
C22 C17 C16 122.1(8) . .
C17 C18 C19 121.7(9) . .
C20 C19 C18 120.2(9) . .
C19 C20 C21 120.0(10) . .
C20 C21 C22 121.2(10) . .
C17 C22 C21 119.1(9) . .
C28 C23 C24 119.1(10) . .
C28 C23 C16 121.9(9) . .
C24 C23 C16 118.8(9) . .
C23 C24 C25 119.5(11) . .
C26 C25 C24 121.1(12) . .
C27 C26 C25 118.9(12) . .
C26 C27 C28 121.2(12) . .
C23 C28 C27 119.9(10) . .
N2 N1 C7 107.8(5) . .
N2 N1 Cu2 112.3(4) . 2_665
C7 N1 Cu2 139.9(5) . 2_665
N1 N2 C9 110.2(5) . .
N1 N2 Cu1 113.5(4) . .
C9 N2 Cu1 136.2(5) . .
C2 N3 C6 120.8(6) . .
C2 N3 C1 119.6(6) . .
C6 N3 C1 119.6(7) . .

loop_
_geom_bond_atom_site_label_1
_geom_bond_atom_site_label_2
_geom_bond_distance
_geom_bond_site_symmetry_2
Cu1 N2 1.986(5) .
Cu1 Cu2 2.5445(14) .
Cu1 I2 2.5947(11) .
Cu1 I1 2.8074(14) .
Cu1 Cu2 2.8958(16) 2_665
Cu1 I1 3.0369(14) 2_665
Cu2 N1 1.993(5) 2_665
Cu2 I2 2.5763(11) .
Cu2 I1 2.7323(12) .
Cu2 Cu1 2.8958(16) 2_665
Cu2 I1 2.9717(13) 2_665
I1 Cu2 2.9717(13) 2_665
I1 Cu1 3.0369(14) 2_665
C1 N3 1.490(9) .
C2 N3 1.331(10) .
C2 C3 1.398(10) .
C3 C4 1.392(9) .
C4 C5 1.382(10) .
C4 C7 1.453(9) .
C5 C6 1.349(10) .
C6 N3 1.362(9) .
C7 N1 1.353(7) .
C7 C8 1.389(9) .
C8 C9 1.406(9) .
C9 N2 1.350(8) .
C9 C10 1.467(10) .
C10 C11 1.386(10) .
C10 C15 1.395(10) .
C11 C12 1.390(11) .
C12 C13 1.372(12) .
C13 C14 1.373(12) .
C14 C15 1.381(11) .
C16 O1 1.28(2) .
C16 O2 1.300(18) .
C16 C23 1.487(13) .
C16 C17 1.464(13) .
C17 C18 1.369(12) .
C17 C22 1.406(13) .
C18 C19 1.384(14) .
C19 C20 1.331(15) .
C20 C21 1.374(15) .
C21 C22 1.380(14) .
C23 C28 1.353(13) .
C23 C24 1.381(13) .
C24 C25 1.366(17) .
C25 C26 1.378(18) .
C26 C27 1.319(16) .
C27 C28 1.402(14) .
N1 N2 1.343(8) .
N1 Cu2 1.993(5) 2_665
